data_7112381
loop_
_publ_author_name
'Boerner, Leigh J. K.'
'Pink, Maren'
'Park, Hyunsoo'
'LeSueur, Amanda'
'Zaleski, Jeffrey M.'

_publ_section_title
;
 Spin-state control of thermal and photochemical Bergman cyclization.
;
_journal_issue 21
_journal_name_full 'Chemical communications (Cambridge, England)'
_journal_page_first 2145
_journal_page_last 2147
_journal_paper_doi 10.1039/c3cc34471a
_journal_volume 49
_journal_year 2013
_chemical_formula_moiety 'C44 H26 Br2 N4 Pt, 0.67 C H2 Cl2'
_chemical_formula_sum 'C44.67 H27.33 Br2 Cl1.33 N4 Pt'
_chemical_formula_weight 1022.22
_chemical_name_systematic
;
?
;
_space_group_IT_number 2
_symmetry_cell_setting triclinic
_symmetry_space_group_name_Hall '-P 1'
_symmetry_space_group_name_H-M 'P -1'
_atom_sites_solution_hydrogens geom
_atom_sites_solution_primary direct
_atom_sites_solution_secondary difmap
_audit_creation_method SHELXL-97
_cell_angle_alpha 67.9340(10)
_cell_angle_beta 75.4790(10)
_cell_angle_gamma 66.1330(10)
_cell_formula_units_Z 3
_cell_length_a 13.8145(7)
_cell_length_b 13.8947(7)
_cell_length_c 16.8785(8)
_cell_measurement_reflns_used 9997
_cell_measurement_temperature 150(2)
_cell_measurement_theta_max 25.76
_cell_measurement_theta_min 2.59
_cell_volume 2727.0(2)
_computing_cell_refinement 'APEX II v2009.5.0 (Bruker, 2009)'
_computing_data_collection 'APEX II v2009.5.0 (Bruker, 2009)'
_computing_data_reduction 'APEX II v2009.5.0 (Bruker, 2009)'
_computing_molecular_graphics 'SHELXTL (Bruker, 2008)'
_computing_publication_material 'SHELXTL (Bruker, 2008)'
_computing_structure_refinement 'SHELXL-97 (Sheldrick, 2008)'
_computing_structure_solution 'SIR-2004 (Burla et al., 2005)'
_diffrn_ambient_temperature 150(2)
_diffrn_detector 'CCD area detector'
_diffrn_detector_area_resol_mean 83.33
_diffrn_detector_type 'Bruker APEXII'
_diffrn_measured_fraction_theta_full 0.993
_diffrn_measured_fraction_theta_max 0.993
_diffrn_measurement_details '0.30 degree frames measured for 10 seconds each'
_diffrn_measurement_device 'APEX Kappa Duo'
_diffrn_measurement_device_type Kappa
_diffrn_measurement_method 'omega and phi scans'
_diffrn_radiation_monochromator graphite
_diffrn_radiation_source 'fine-focus sealed tube'
_diffrn_radiation_type MoK\a
_diffrn_radiation_wavelength 0.71073
_diffrn_reflns_av_R_equivalents 0.0450
_diffrn_reflns_av_sigmaI/netI 0.0507
_diffrn_reflns_limit_h_max 17
_diffrn_reflns_limit_h_min -17
_diffrn_reflns_limit_k_max 17
_diffrn_reflns_limit_k_min -17
_diffrn_reflns_limit_l_max 21
_diffrn_reflns_limit_l_min -21
_diffrn_reflns_number 43759
_diffrn_reflns_theta_full 26.40
_diffrn_reflns_theta_max 26.40
_diffrn_reflns_theta_min 1.62
_exptl_absorpt_coefficient_mu 6.195
_exptl_absorpt_correction_T_max 0.7470
_exptl_absorpt_correction_T_min 0.3705
_exptl_absorpt_correction_type multi-scan
_exptl_absorpt_process_details 'SADABS, R. Blessing; 1995'
_exptl_crystal_colour orange
_exptl_crystal_density_diffrn 1.867
_exptl_crystal_density_method 'not measured'
_exptl_crystal_description hexagon
_exptl_crystal_F_000 1482
_exptl_crystal_size_max 0.20
_exptl_crystal_size_mid 0.20
_exptl_crystal_size_min 0.05
_refine_diff_density_max 3.451
_refine_diff_density_min -2.508
_refine_diff_density_rms 0.148
_refine_ls_extinction_method none
_refine_ls_goodness_of_fit_ref 1.032
_refine_ls_hydrogen_treatment constr
_refine_ls_matrix_type full
_refine_ls_number_parameters 727
_refine_ls_number_reflns 11103
_refine_ls_number_restraints 49
_refine_ls_restrained_S_all 1.032
_refine_ls_R_factor_all 0.0644
_refine_ls_R_factor_gt 0.0438
_refine_ls_shift/su_max 0.002
_refine_ls_shift/su_mean 0.000
_refine_ls_structure_factor_coef Fsqd
_refine_ls_weighting_details 'calc w=1/[\s^2^(Fo^2^)+(0.0373P)^2^+17.0987P] where P=(Fo^2^+2Fc^2^)/3'
_refine_ls_weighting_scheme calc
_refine_ls_wR_factor_gt 0.0975
_refine_ls_wR_factor_ref 0.1057
_reflns_number_gt 8618
_reflns_number_total 11103
_reflns_threshold_expression >2sigma(I)
_cod_duplicate_entry 7108939
_cod_data_source_file c3cc34471a.txt
_cod_data_source_block 10006
_cod_depositor_comments
;
The following automatic conversions were performed:

'_symmetry_cell_setting' value 'Triclinic' changed to 'triclinic'
according to
/usr/data/users/saulius/automatic-downloads/retrospective/RSC/lib/dictionaries/cif_core.dic
dictionary named 'cif_core.dic' version 2.4.2 from 2011-04-26.

Automatic conversion script
Id: cif_fix_values 2281 2013-09-26 08:29:07Z andrius 

The following automatic conversions were performed:

'_exptl_absorpt_correction_type' value 'multi-scans' was replaced
with the value 'multi-scan' as specified in the replacement file
'src/cod-tools/trunk/data/replacement-values/replacement_values.lst'.

Automatic conversion script
Id: cif_fix_values 5376 2017-05-30 11:51:03Z andrius 
;
_cod_original_sg_symbol_H-M 'P-1 '
_cod_database_code 7112381

loop_
_symmetry_equiv_pos_as_xyz
'x, y, z'
'-x, -y, -z'

loop_
_atom_site_label
_atom_site_type_symbol
_atom_site_fract_x
_atom_site_fract_y
_atom_site_fract_z
_atom_site_U_iso_or_equiv
_atom_site_adp_type
_atom_site_occupancy
_atom_site_symmetry_multiplicity
_atom_site_calc_flag
_atom_site_refinement_flags
_atom_site_disorder_assembly
_atom_site_disorder_group
Pt1 Pt 0.439931(19) -0.29815(2) 0.522098(16) 0.02526(8) Uani 1 1 d . . .
Br1A Br 0.33349(6) -0.71269(6) 0.69476(5) 0.04159(19) Uani 1 1 d D . .
Br2A Br 0.57167(6) -0.77120(6) 0.75133(5) 0.04356(19) Uani 1 1 d D . .
N1A N 0.4385(4) -0.4486(4) 0.6023(3) 0.0265(12) Uani 1 1 d . . .
N2A N 0.5834(4) -0.3304(4) 0.5531(3) 0.0273(12) Uani 1 1 d . . .
N3A N 0.4435(4) -0.1504(5) 0.4398(3) 0.0289(12) Uani 1 1 d . . .
N4A N 0.2928(4) -0.2608(5) 0.4952(4) 0.0289(12) Uani 1 1 d . . .
C1A C 0.3587(5) -0.4908(6) 0.6161(4) 0.0295(15) Uani 1 1 d . . .
C2A C 0.3956(5) -0.6062(5) 0.6673(4) 0.0305(15) Uani 1 1 d D . .
C3A C 0.4927(5) -0.6299(5) 0.6890(4) 0.0301(15) Uani 1 1 d D . .
C4A C 0.5198(5) -0.5306(5) 0.6501(4) 0.0280(15) Uani 1 1 d . . .
C5A C 0.6080(5) -0.5158(6) 0.6617(4) 0.0293(15) Uani 1 1 d . . .
C6A C 0.6364(5) -0.4218(6) 0.6162(4) 0.0309(15) Uani 1 1 d . . .
C7A C 0.7274(6) -0.4053(6) 0.6286(5) 0.0357(17) Uani 1 1 d . . .
H7A H 0.7760 -0.4543 0.6696 0.043 Uiso 1 1 calc R . .
C8A C 0.7313(6) -0.3093(6) 0.5723(5) 0.0383(17) Uani 1 1 d . . .
H8A H 0.7835 -0.2777 0.5654 0.046 Uiso 1 1 calc R . .
C9A C 0.6432(5) -0.2624(6) 0.5243(5) 0.0316(16) Uani 1 1 d . . .
C10A C 0.6199(5) -0.1614(5) 0.4580(4) 0.0285(15) Uani 1 1 d . . .
C11A C 0.5270(5) -0.1105(6) 0.4186(4) 0.0290(15) Uani 1 1 d . . .
C12A C 0.5007(5) -0.0068(6) 0.3512(4) 0.0330(16) Uani 1 1 d . . .
H12A H 0.5453 0.0363 0.3233 0.040 Uiso 1 1 calc R . .
C13A C 0.4013(5) 0.0186(6) 0.3346(5) 0.0336(16) Uani 1 1 d . . .
H13A H 0.3625 0.0835 0.2937 0.040 Uiso 1 1 calc R . .
C14A C 0.3650(5) -0.0698(5) 0.3897(4) 0.0290(15) Uani 1 1 d . . .
C15A C 0.2651(5) -0.0730(5) 0.3930(4) 0.0280(14) Uani 1 1 d . . .
C16A C 0.2310(5) -0.1609(6) 0.4440(4) 0.0284(15) Uani 1 1 d . . .
C17A C 0.1254(5) -0.1630(6) 0.4513(5) 0.0359(17) Uani 1 1 d . . .
H17A H 0.0676 -0.1045 0.4228 0.043 Uiso 1 1 calc R . .
C18A C 0.1231(5) -0.2611(6) 0.5050(5) 0.0337(16) Uani 1 1 d . . .
H18A H 0.0638 -0.2854 0.5219 0.040 Uiso 1 1 calc R . .
C19A C 0.2284(5) -0.3239(6) 0.5329(4) 0.0305(15) Uani 1 1 d . . .
C20A C 0.2577(5) -0.4312(6) 0.5888(4) 0.0295(15) Uani 1 1 d . . .
C21A C 0.6776(6) -0.6027(6) 0.7276(5) 0.0327(16) Uani 1 1 d . . .
C22A C 0.6430(7) -0.6136(6) 0.8148(5) 0.0443(19) Uani 1 1 d . . .
H22A H 0.5772 -0.5626 0.8310 0.053 Uiso 1 1 calc R . .
C23A C 0.7031(9) -0.6973(7) 0.8774(6) 0.064(3) Uani 1 1 d . . .
H23A H 0.6775 -0.7049 0.9364 0.077 Uiso 1 1 calc R . .
C24A C 0.7986(9) -0.7690(8) 0.8556(7) 0.071(3) Uani 1 1 d . . .
H24A H 0.8398 -0.8255 0.8995 0.085 Uiso 1 1 calc R . .
C25A C 0.8367(7) -0.7608(7) 0.7702(7) 0.063(3) Uani 1 1 d . . .
H25A H 0.9033 -0.8119 0.7554 0.075 Uiso 1 1 calc R . .
C26A C 0.7750(6) -0.6747(7) 0.7045(6) 0.047(2) Uani 1 1 d . . .
H26A H 0.8008 -0.6670 0.6456 0.057 Uiso 1 1 calc R . .
C27A C 0.7031(5) -0.1069(6) 0.4242(5) 0.0341(16) Uani 1 1 d . . .
C28A C 0.8015(6) -0.1623(8) 0.3882(6) 0.056(2) Uani 1 1 d . . .
H28A H 0.8165 -0.2339 0.3851 0.067 Uiso 1 1 calc R . .
C29A C 0.8783(7) -0.1126(9) 0.3566(8) 0.074(3) Uani 1 1 d . . .
H29A H 0.9465 -0.1518 0.3330 0.089 Uiso 1 1 calc R . .
C30A C 0.8581(7) -0.0079(7) 0.3585(6) 0.053(2) Uani 1 1 d . . .
H30A H 0.9100 0.0270 0.3335 0.063 Uiso 1 1 calc R . .
C31A C 0.7622(7) 0.0442(7) 0.3969(5) 0.0429(19) Uani 1 1 d . . .
H31A H 0.7481 0.1149 0.4014 0.051 Uiso 1 1 calc R . .
C32A C 0.6844(6) -0.0049(6) 0.4296(5) 0.0357(17) Uani 1 1 d . . .
H32A H 0.6177 0.0329 0.4560 0.043 Uiso 1 1 calc R . .
C33A C 0.1864(5) 0.0254(6) 0.3387(5) 0.0338(16) Uani 1 1 d . . .
C34A C 0.1298(8) 0.1173(7) 0.3637(6) 0.063(3) Uani 1 1 d . . .
H34A H 0.1429 0.1208 0.4150 0.076 Uiso 1 1 calc R . .
C35A C 0.0525(8) 0.2067(8) 0.3151(7) 0.080(4) Uani 1 1 d . . .
H35A H 0.0136 0.2706 0.3330 0.096 Uiso 1 1 calc R . .
C36A C 0.0336(7) 0.2011(9) 0.2410(7) 0.066(3) Uani 1 1 d . . .
H36A H -0.0192 0.2610 0.2078 0.080 Uiso 1 1 calc R . .
C37A C 0.0900(8) 0.1105(9) 0.2157(7) 0.070(3) Uani 1 1 d . . .
H37A H 0.0770 0.1075 0.1642 0.084 Uiso 1 1 calc R . .
C38A C 0.1668(7) 0.0215(8) 0.2638(6) 0.053(2) Uani 1 1 d . . .
H38A H 0.2058 -0.0419 0.2452 0.063 Uiso 1 1 calc R . .
C39A C 0.1697(5) -0.4801(6) 0.6277(4) 0.0306(15) Uani 1 1 d . . .
C40A C 0.1256(6) -0.5096(6) 0.5788(5) 0.0401(18) Uani 1 1 d . . .
H40A H 0.1510 -0.4999 0.5196 0.048 Uiso 1 1 calc R . .
C41A C 0.0447(6) -0.5531(6) 0.6162(5) 0.0444(19) Uani 1 1 d . . .
H41A H 0.0152 -0.5739 0.5827 0.053 Uiso 1 1 calc R . .
C42A C 0.0072(6) -0.5663(6) 0.7017(5) 0.044(2) Uani 1 1 d . . .
H42A H -0.0479 -0.5966 0.7275 0.053 Uiso 1 1 calc R . .
C43A C 0.0497(6) -0.5352(6) 0.7501(5) 0.0406(18) Uani 1 1 d . . .
H43A H 0.0232 -0.5433 0.8090 0.049 Uiso 1 1 calc R . .
C44A C 0.1308(5) -0.4924(6) 0.7129(5) 0.0338(16) Uani 1 1 d . . .
H44A H 0.1599 -0.4713 0.7465 0.041 Uiso 1 1 calc R . .
Pt2 Pt 0.0000 0.5000 0.0000 0.03228(11) Uani 1 2 d SU . .
Br1B Br 0.05299(19) 0.05006(16) 0.00882(19) 0.0910(9) Uani 0.50 1 d PDU . 1
Br2B Br -0.18816(14) 0.14991(13) 0.10365(12) 0.0493(4) Uani 0.50 1 d PDU . 1
N1B N -0.0263(5) 0.3606(5) 0.0164(4) 0.0346(13) Uani 1 1 d U . .
N2B N -0.1491(5) 0.5638(5) 0.0531(4) 0.0360(13) Uani 1 1 d U . .
C1B C 0.0451(6) 0.2685(6) -0.0068(5) 0.0391(17) Uani 1 1 d U . .
C2B C -0.0056(7) 0.1892(6) 0.0160(5) 0.0439(18) Uani 1 1 d DU . .
H2B H 0.0248 0.1193 0.0061 0.053 Uiso 0.50 1 calc PR . 2
C3B C -0.1031(6) 0.2305(6) 0.0536(5) 0.0446(18) Uani 1 1 d DU . .
H3B H -0.1540 0.1942 0.0765 0.053 Uiso 0.50 1 calc PR A 2
C4B C -0.1186(6) 0.3380(6) 0.0539(4) 0.0356(15) Uani 1 1 d U . .
C5B C -0.2118(6) 0.4089(7) 0.0871(5) 0.0388(16) Uani 1 1 d U . .
C7B C -0.3220(6) 0.5890(8) 0.1153(5) 0.0462(19) Uani 1 1 d U . .
H7B H -0.3866 0.5750 0.1403 0.055 Uiso 1 1 calc R . .
C6B C -0.2245(6) 0.5125(7) 0.0846(5) 0.0388(16) Uani 1 1 d U . .
C8B C -0.3053(6) 0.6811(7) 0.1023(5) 0.0469(19) Uani 1 1 d U . .
H8B H -0.3560 0.7453 0.1157 0.056 Uiso 1 1 calc R . .
C9B C -0.1978(6) 0.6675(7) 0.0648(5) 0.0419(17) Uani 1 1 d U . .
C10B C -0.1503(6) 0.7453(6) 0.0433(5) 0.0415(18) Uani 1 1 d U . .
C21B C -0.3059(6) 0.3711(7) 0.1264(5) 0.0421(19) Uani 1 1 d . . .
C22B C -0.3812(6) 0.3909(7) 0.0754(5) 0.0434(19) Uani 1 1 d . . .
H22B H -0.3723 0.4283 0.0155 0.052 Uiso 1 1 calc R . .
C23B C -0.4689(6) 0.3572(7) 0.1103(5) 0.048(2) Uani 1 1 d . . .
H23B H -0.5180 0.3689 0.0741 0.058 Uiso 1 1 calc R . .
C24B C -0.4844(6) 0.3058(7) 0.1992(6) 0.048(2) Uani 1 1 d . . .
H24B H -0.5441 0.2824 0.2239 0.058 Uiso 1 1 calc R . .
C25B C -0.4122(7) 0.2894(8) 0.2504(5) 0.054(2) Uani 1 1 d . . .
H25B H -0.4229 0.2561 0.3109 0.065 Uiso 1 1 calc R . .
C26B C -0.3237(7) 0.3216(8) 0.2139(5) 0.057(2) Uani 1 1 d . . .
H26B H -0.2742 0.3091 0.2499 0.068 Uiso 1 1 calc R . .
C27B C -0.2207(7) 0.8517(7) 0.0630(6) 0.055(2) Uani 1 1 d . . .
C28B C -0.2927(8) 0.9313(8) 0.0081(8) 0.076(3) Uani 1 1 d . . .
H28B H -0.2971 0.9222 -0.0438 0.091 Uiso 1 1 calc R . .
C29B C -0.3598(10) 1.0269(10) 0.0306(11) 0.108(5) Uani 1 1 d . . .
H29B H -0.4101 1.0826 -0.0071 0.130 Uiso 1 1 calc R . .
C30B C -0.3555(14) 1.0425(12) 0.1040(12) 0.127(7) Uani 1 1 d . . .
H30B H -0.4027 1.1077 0.1176 0.152 Uiso 1 1 calc R . .
C31B C -0.2807(13) 0.9615(10) 0.1598(9) 0.107(5) Uani 1 1 d . . .
H31B H -0.2763 0.9711 0.2115 0.128 Uiso 1 1 calc R . .
C32B C -0.2136(10) 0.8675(8) 0.1378(6) 0.075(3) Uani 1 1 d . . .
H32B H -0.1617 0.8127 0.1744 0.090 Uiso 1 1 calc R . .
C1S C 0.7984(8) 0.6415(9) -0.1651(6) 0.072(3) Uani 1 1 d . . .
H1SA H 0.8142 0.6711 -0.2283 0.086 Uiso 1 1 calc R . .
H1SB H 0.8629 0.6230 -0.1390 0.086 Uiso 1 1 calc R . .
Cl2 Cl 0.77119(19) 0.5237(2) -0.14135(15) 0.0630(6) Uani 1 1 d . . .
Cl1 Cl 0.6914(3) 0.7461(2) -0.12741(18) 0.0801(8) Uani 1 1 d . . .

loop_
_atom_site_aniso_label
_atom_site_aniso_U_11
_atom_site_aniso_U_22
_atom_site_aniso_U_33
_atom_site_aniso_U_23
_atom_site_aniso_U_13
_atom_site_aniso_U_12
Pt1 0.02206(13) 0.02712(14) 0.02235(14) -0.00715(10) -0.00456(10) -0.00365(10)
Br1A 0.0438(4) 0.0330(4) 0.0473(5) -0.0150(3) -0.0058(4) -0.0100(3)
Br2A 0.0425(4) 0.0293(4) 0.0484(5) -0.0082(3) -0.0117(4) -0.0020(3)
N1A 0.022(3) 0.029(3) 0.026(3) -0.008(2) -0.008(2) -0.005(2)
N2A 0.024(3) 0.026(3) 0.024(3) -0.006(2) -0.006(2) 0.000(2)
N3A 0.025(3) 0.032(3) 0.025(3) -0.008(2) -0.005(2) -0.004(2)
N4A 0.028(3) 0.029(3) 0.027(3) -0.006(2) -0.005(2) -0.008(2)
C1A 0.032(4) 0.030(4) 0.025(4) -0.013(3) 0.001(3) -0.007(3)
C2A 0.031(4) 0.031(4) 0.028(4) -0.012(3) -0.003(3) -0.007(3)
C3A 0.030(4) 0.026(4) 0.028(4) -0.010(3) -0.002(3) -0.002(3)
C4A 0.030(4) 0.029(4) 0.020(3) -0.006(3) -0.008(3) -0.003(3)
C5A 0.025(3) 0.031(4) 0.024(3) -0.008(3) -0.007(3) 0.000(3)
C6A 0.026(3) 0.035(4) 0.028(4) -0.008(3) -0.009(3) -0.005(3)
C7A 0.034(4) 0.037(4) 0.032(4) -0.003(3) -0.015(3) -0.008(3)
C8A 0.034(4) 0.041(4) 0.041(4) -0.009(4) -0.016(3) -0.011(3)
C9A 0.024(3) 0.035(4) 0.036(4) -0.016(3) -0.008(3) -0.004(3)
C10A 0.020(3) 0.028(4) 0.036(4) -0.008(3) -0.008(3) -0.006(3)
C11A 0.026(3) 0.031(4) 0.025(3) -0.008(3) -0.001(3) -0.007(3)
C12A 0.028(4) 0.035(4) 0.028(4) -0.004(3) -0.003(3) -0.008(3)
C13A 0.030(4) 0.030(4) 0.028(4) -0.001(3) -0.005(3) -0.005(3)
C14A 0.029(3) 0.025(4) 0.028(4) -0.007(3) -0.009(3) -0.002(3)
C15A 0.025(3) 0.028(4) 0.026(3) -0.008(3) -0.005(3) -0.003(3)
C16A 0.021(3) 0.031(4) 0.027(4) -0.008(3) -0.007(3) -0.002(3)
C17A 0.025(3) 0.036(4) 0.038(4) -0.004(3) -0.013(3) -0.002(3)
C18A 0.024(3) 0.042(4) 0.033(4) -0.008(3) -0.007(3) -0.010(3)
C19A 0.027(3) 0.032(4) 0.029(4) -0.007(3) -0.005(3) -0.008(3)
C20A 0.030(4) 0.031(4) 0.027(4) -0.010(3) -0.002(3) -0.009(3)
C21A 0.032(4) 0.025(4) 0.037(4) -0.009(3) -0.010(3) -0.003(3)
C22A 0.057(5) 0.034(4) 0.036(4) -0.011(3) -0.019(4) -0.001(4)
C23A 0.097(8) 0.044(5) 0.041(5) 0.000(4) -0.033(5) -0.012(5)
C24A 0.077(7) 0.045(6) 0.076(8) 0.000(5) -0.043(6) -0.004(5)
C25A 0.033(4) 0.036(5) 0.091(8) -0.003(5) -0.021(5) 0.010(4)
C26A 0.029(4) 0.046(5) 0.049(5) -0.008(4) -0.001(4) -0.004(4)
C27A 0.029(4) 0.040(4) 0.029(4) -0.007(3) -0.005(3) -0.010(3)
C28A 0.033(4) 0.051(5) 0.089(7) -0.036(5) 0.004(5) -0.012(4)
C29A 0.036(5) 0.080(8) 0.110(9) -0.049(7) 0.017(5) -0.022(5)
C30A 0.037(4) 0.049(5) 0.067(6) -0.005(4) -0.005(4) -0.022(4)
C31A 0.053(5) 0.038(4) 0.040(4) -0.009(4) -0.015(4) -0.016(4)
C32A 0.031(4) 0.042(4) 0.034(4) -0.016(3) -0.002(3) -0.009(3)
C33A 0.023(3) 0.037(4) 0.032(4) -0.002(3) -0.003(3) -0.008(3)
C34A 0.069(6) 0.047(5) 0.034(5) -0.006(4) -0.013(4) 0.017(5)
C35A 0.059(6) 0.050(6) 0.060(7) 0.008(5) 0.005(5) 0.021(5)
C36A 0.027(4) 0.066(7) 0.059(6) 0.025(5) -0.011(4) -0.006(4)
C37A 0.062(6) 0.075(7) 0.061(6) 0.017(6) -0.041(5) -0.027(6)
C38A 0.057(5) 0.054(5) 0.047(5) -0.005(4) -0.025(4) -0.018(4)
C39A 0.030(4) 0.029(4) 0.029(4) -0.007(3) -0.007(3) -0.007(3)
C40A 0.041(4) 0.048(5) 0.034(4) -0.015(4) -0.006(3) -0.016(4)
C41A 0.045(5) 0.040(5) 0.051(5) -0.008(4) -0.017(4) -0.015(4)
C42A 0.036(4) 0.039(4) 0.052(5) 0.000(4) -0.010(4) -0.016(4)
C43A 0.031(4) 0.036(4) 0.041(4) -0.004(3) -0.005(3) -0.005(3)
C44A 0.030(4) 0.029(4) 0.033(4) -0.005(3) -0.006(3) -0.004(3)
Pt2 0.0309(2) 0.0352(2) 0.0226(2) -0.00980(16) -0.00401(16) -0.00224(17)
Br1B 0.0790(15) 0.0345(10) 0.136(2) -0.0293(12) 0.0289(15) -0.0185(10)
Br2B 0.0495(9) 0.0340(8) 0.0574(10) -0.0063(7) 0.0007(8) -0.0189(7)
N1B 0.037(3) 0.038(3) 0.024(3) -0.010(3) -0.005(3) -0.007(3)
N2B 0.035(3) 0.043(3) 0.024(3) -0.013(3) -0.004(3) -0.006(3)
C1B 0.048(4) 0.032(4) 0.025(4) -0.006(3) -0.003(3) -0.005(3)
C2B 0.051(4) 0.033(4) 0.035(4) -0.009(3) 0.000(4) -0.008(3)
C3B 0.047(4) 0.037(4) 0.036(4) -0.002(3) -0.003(3) -0.012(3)
C4B 0.037(4) 0.033(4) 0.026(4) -0.003(3) -0.009(3) -0.005(3)
C5B 0.039(4) 0.048(4) 0.023(4) -0.008(3) -0.007(3) -0.010(3)
C7B 0.030(4) 0.071(5) 0.038(4) -0.030(4) 0.001(3) -0.008(4)
C6B 0.038(4) 0.049(4) 0.027(4) -0.019(3) -0.007(3) -0.005(3)
C8B 0.034(4) 0.056(5) 0.041(5) -0.027(4) 0.001(3) 0.002(3)
C9B 0.041(4) 0.043(4) 0.031(4) -0.013(3) -0.006(3) -0.001(3)
C10B 0.046(4) 0.035(4) 0.027(4) -0.010(3) 0.000(3) -0.002(3)
C21B 0.036(4) 0.054(5) 0.030(4) -0.014(4) -0.001(3) -0.009(4)
C22B 0.042(4) 0.051(5) 0.028(4) -0.008(4) -0.006(3) -0.009(4)
C23B 0.039(4) 0.054(5) 0.045(5) -0.015(4) -0.013(4) -0.004(4)
C24B 0.035(4) 0.055(5) 0.047(5) -0.020(4) 0.006(4) -0.011(4)
C25B 0.051(5) 0.068(6) 0.030(4) -0.009(4) 0.002(4) -0.017(5)
C26B 0.046(5) 0.092(7) 0.034(5) -0.020(5) -0.009(4) -0.023(5)
C27B 0.057(6) 0.042(5) 0.051(5) -0.018(4) 0.007(5) -0.006(4)
C28B 0.068(7) 0.053(6) 0.095(9) -0.035(6) 0.003(6) -0.007(5)
C29B 0.076(8) 0.062(8) 0.149(14) -0.030(9) -0.015(9) 0.011(6)
C30B 0.149(15) 0.066(9) 0.133(14) -0.059(10) 0.042(12) -0.013(9)
C31B 0.162(14) 0.060(8) 0.074(8) -0.039(7) 0.031(9) -0.023(9)
C32B 0.103(9) 0.055(6) 0.048(6) -0.017(5) 0.014(6) -0.023(6)
C1S 0.061(6) 0.093(8) 0.050(6) -0.007(5) -0.011(5) -0.027(6)
Cl2 0.0540(13) 0.0849(18) 0.0456(13) -0.0106(12) -0.0042(11) -0.0295(13)
Cl1 0.101(2) 0.0798(19) 0.0671(17) -0.0073(14) -0.0295(16) -0.0412(17)

loop_
_atom_type_symbol
_atom_type_description
_atom_type_scat_dispersion_real
_atom_type_scat_dispersion_imag
_atom_type_scat_source
C C 0.0033 0.0016 'International Tables Vol C Tables 4.2.6.8 and 6.1.1.4'
H H 0.0000 0.0000 'International Tables Vol C Tables 4.2.6.8 and 6.1.1.4'
N N 0.0061 0.0033 'International Tables Vol C Tables 4.2.6.8 and 6.1.1.4'
Cl Cl 0.1484 0.1585 'International Tables Vol C Tables 4.2.6.8 and 6.1.1.4'
Br Br -0.2901 2.4595 'International Tables Vol C Tables 4.2.6.8 and 6.1.1.4'
Pt Pt -1.7033 8.3905 'International Tables Vol C Tables 4.2.6.8 and 6.1.1.4'

loop_
_geom_angle_atom_site_label_1
_geom_angle_atom_site_label_2
_geom_angle_atom_site_label_3
_geom_angle
_geom_angle_site_symmetry_1
_geom_angle_site_symmetry_3
N2A Pt1 N4A 177.0(2) . .
N2A Pt1 N3A 89.4(2) . .
N4A Pt1 N3A 90.0(2) . .
N2A Pt1 N1A 90.5(2) . .
N4A Pt1 N1A 90.2(2) . .
N3A Pt1 N1A 178.4(2) . .
C1A N1A C4A 107.4(5) . .
C1A N1A Pt1 126.1(4) . .
C4A N1A Pt1 126.4(4) . .
C9A N2A C6A 105.7(5) . .
C9A N2A Pt1 128.0(4) . .
C6A N2A Pt1 125.9(4) . .
C14A N3A C11A 105.7(5) . .
C14A N3A Pt1 127.0(4) . .
C11A N3A Pt1 127.2(4) . .
C19A N4A C16A 106.2(5) . .
C19A N4A Pt1 126.6(4) . .
C16A N4A Pt1 126.7(4) . .
N1A C1A C20A 125.8(6) . .
N1A C1A C2A 108.5(6) . .
C20A C1A C2A 125.6(6) . .
C3A C2A C1A 107.8(6) . .
C3A C2A Br1A 122.9(5) . .
C1A C2A Br1A 129.2(5) . .
C2A C3A C4A 107.5(6) . .
C2A C3A Br2A 122.1(5) . .
C4A C3A Br2A 130.3(5) . .
C5A C4A N1A 124.9(6) . .
C5A C4A C3A 126.5(6) . .
N1A C4A C3A 108.5(6) . .
C4A C5A C6A 124.4(6) . .
C4A C5A C21A 119.4(6) . .
C6A C5A C21A 116.2(6) . .
N2A C6A C5A 126.5(6) . .
N2A C6A C7A 108.8(6) . .
C5A C6A C7A 124.7(6) . .
C8A C7A C6A 107.8(6) . .
C8A C7A H7A 126.1 . .
C6A C7A H7A 126.1 . .
C7A C8A C9A 107.6(7) . .
C7A C8A H8A 126.2 . .
C9A C8A H8A 126.2 . .
N2A C9A C10A 124.9(6) . .
N2A C9A C8A 110.0(6) . .
C10A C9A C8A 125.1(7) . .
C11A C10A C9A 124.3(6) . .
C11A C10A C27A 117.7(6) . .
C9A C10A C27A 117.9(6) . .
N3A C11A C10A 125.4(6) . .
N3A C11A C12A 109.1(6) . .
C10A C11A C12A 125.4(6) . .
C13A C12A C11A 107.8(6) . .
C13A C12A H12A 126.1 . .
C11A C12A H12A 126.1 . .
C12A C13A C14A 107.3(6) . .
C12A C13A H13A 126.3 . .
C14A C13A H13A 126.3 . .
N3A C14A C15A 125.3(6) . .
N3A C14A C13A 110.0(6) . .
C15A C14A C13A 124.7(6) . .
C14A C15A C16A 124.8(6) . .
C14A C15A C33A 118.4(6) . .
C16A C15A C33A 116.7(6) . .
N4A C16A C15A 125.6(6) . .
N4A C16A C17A 109.1(6) . .
C15A C16A C17A 125.3(6) . .
C18A C17A C16A 108.0(6) . .
C18A C17A H17A 126.0 . .
C16A C17A H17A 126.0 . .
C17A C18A C19A 107.2(6) . .
C17A C18A H18A 126.4 . .
C19A C18A H18A 126.4 . .
N4A C19A C20A 126.2(6) . .
N4A C19A C18A 109.5(6) . .
C20A C19A C18A 124.3(6) . .
C19A C20A C1A 124.1(6) . .
C19A C20A C39A 116.3(6) . .
C1A C20A C39A 119.4(6) . .
C26A C21A C22A 119.2(7) . .
C26A C21A C5A 121.3(7) . .
C22A C21A C5A 119.6(6) . .
C23A C22A C21A 120.8(8) . .
C23A C22A H22A 119.6 . .
C21A C22A H22A 119.6 . .
C24A C23A C22A 120.6(9) . .
C24A C23A H23A 119.7 . .
C22A C23A H23A 119.7 . .
C23A C24A C25A 120.8(9) . .
C23A C24A H24A 119.6 . .
C25A C24A H24A 119.6 . .
C24A C25A C26A 119.3(8) . .
C24A C25A H25A 120.3 . .
C26A C25A H25A 120.3 . .
C21A C26A C25A 119.4(8) . .
C21A C26A H26A 120.3 . .
C25A C26A H26A 120.3 . .
C32A C27A C28A 119.0(7) . .
C32A C27A C10A 122.0(6) . .
C28A C27A C10A 119.0(7) . .
C27A C28A C29A 119.4(8) . .
C27A C28A H28A 120.3 . .
C29A C28A H28A 120.3 . .
C30A C29A C28A 121.6(8) . .
C30A C29A H29A 119.2 . .
C28A C29A H29A 119.2 . .
C31A C30A C29A 118.4(8) . .
C31A C30A H30A 120.8 . .
C29A C30A H30A 120.8 . .
C30A C31A C32A 120.6(8) . .
C30A C31A H31A 119.7 . .
C32A C31A H31A 119.7 . .
C27A C32A C31A 120.8(7) . .
C27A C32A H32A 119.6 . .
C31A C32A H32A 119.6 . .
C34A C33A C38A 118.9(8) . .
C34A C33A C15A 121.2(7) . .
C38A C33A C15A 119.8(7) . .
C33A C34A C35A 121.1(9) . .
C33A C34A H34A 119.5 . .
C35A C34A H34A 119.5 . .
C36A C35A C34A 119.2(10) . .
C36A C35A H35A 120.4 . .
C34A C35A H35A 120.4 . .
C37A C36A C35A 119.9(9) . .
C37A C36A H36A 120.0 . .
C35A C36A H36A 120.0 . .
C36A C37A C38A 121.1(10) . .
C36A C37A H37A 119.5 . .
C38A C37A H37A 119.5 . .
C33A C38A C37A 119.8(9) . .
C33A C38A H38A 120.1 . .
C37A C38A H38A 120.1 . .
C44A C39A C40A 119.3(7) . .
C44A C39A C20A 119.0(6) . .
C40A C39A C20A 121.7(6) . .
C41A C40A C39A 120.2(7) . .
C41A C40A H40A 119.9 . .
C39A C40A H40A 119.9 . .
C42A C41A C40A 120.0(8) . .
C42A C41A H41A 120.0 . .
C40A C41A H41A 120.0 . .
C41A C42A C43A 119.9(7) . .
C41A C42A H42A 120.1 . .
C43A C42A H42A 120.1 . .
C44A C43A C42A 120.0(7) . .
C44A C43A H43A 120.0 . .
C42A C43A H43A 120.0 . .
C39A C44A C43A 120.5(7) . .
C39A C44A H44A 119.7 . .
C43A C44A H44A 119.7 . .
N2B Pt2 N2B 180.0 2_565 .
N2B Pt2 N1B 89.7(2) 2_565 .
N2B Pt2 N1B 90.3(2) . .
N2B Pt2 N1B 90.3(2) 2_565 2_565
N2B Pt2 N1B 89.7(2) . 2_565
N1B Pt2 N1B 180.00(7) . 2_565
C2B Br1B Br1B 123.2(3) . 2
C4B N1B C1B 106.6(6) . .
C4B N1B Pt2 126.5(5) . .
C1B N1B Pt2 126.9(5) . .
C6B N2B C9B 106.3(6) . .
C6B N2B Pt2 126.2(5) . .
C9B N2B Pt2 127.5(5) . .
N1B C1B C10B 125.5(7) . 2_565
N1B C1B C2B 108.7(7) . .
C10B C1B C2B 125.8(7) 2_565 .
C3B C2B C1B 107.6(7) . .
C3B C2B Br1B 124.3(6) . .
C1B C2B Br1B 127.8(6) . .
C3B C2B H2B 126.2 . .
C1B C2B H2B 126.2 . .
Br1B C2B H2B 5.8 . .
C2B C3B C4B 108.7(7) . .
C2B C3B Br2B 121.9(6) . .
C4B C3B Br2B 129.1(6) . .
C2B C3B H3B 125.6 . .
C4B C3B H3B 125.6 . .
Br2B C3B H3B 6.3 . .
N1B C4B C5B 125.6(7) . .
N1B C4B C3B 108.4(6) . .
C5B C4B C3B 126.0(7) . .
C6B C5B C4B 124.3(7) . .
C6B C5B C21B 116.8(7) . .
C4B C5B C21B 118.9(7) . .
C8B C7B C6B 108.3(7) . .
C8B C7B H7B 125.8 . .
C6B C7B H7B 125.8 . .
C5B C6B N2B 127.0(7) . .
C5B C6B C7B 125.1(8) . .
N2B C6B C7B 107.9(7) . .
C7B C8B C9B 108.0(7) . .
C7B C8B H8B 126.0 . .
C9B C8B H8B 126.0 . .
C10B C9B N2B 125.5(7) . .
C10B C9B C8B 125.1(7) . .
N2B C9B C8B 109.4(7) . .
C9B C10B C1B 124.9(7) . 2_565
C9B C10B C27B 115.1(7) . .
C1B C10B C27B 120.0(8) 2_565 .
C26B C21B C22B 117.9(8) . .
C26B C21B C5B 121.6(7) . .
C22B C21B C5B 120.4(7) . .
C23B C22B C21B 121.4(7) . .
C23B C22B H22B 119.3 . .
C21B C22B H22B 119.3 . .
C22B C23B C24B 119.5(8) . .
C22B C23B H23B 120.3 . .
C24B C23B H23B 120.3 . .
C25B C24B C23B 119.4(8) . .
C25B C24B H24B 120.3 . .
C23B C24B H24B 120.3 . .
C24B C25B C26B 120.1(8) . .
C24B C25B H25B 119.9 . .
C26B C25B H25B 119.9 . .
C21B C26B C25B 121.6(8) . .
C21B C26B H26B 119.2 . .
C25B C26B H26B 119.2 . .
C28B C27B C32B 120.2(9) . .
C28B C27B C10B 119.8(9) . .
C32B C27B C10B 119.9(9) . .
C27B C28B C29B 118.1(12) . .
C27B C28B H28B 121.0 . .
C29B C28B H28B 121.0 . .
C30B C29B C28B 122.4(14) . .
C30B C29B H29B 118.8 . .
C28B C29B H29B 118.8 . .
C29B C30B C31B 119.5(12) . .
C29B C30B H30B 120.2 . .
C31B C30B H30B 120.2 . .
C32B C31B C30B 118.5(13) . .
C32B C31B H31B 120.8 . .
C30B C31B H31B 120.8 . .
C31B C32B C27B 121.2(12) . .
C31B C32B H32B 119.4 . .
C27B C32B H32B 119.4 . .
Cl2 C1S Cl1 113.0(6) . .
Cl2 C1S H1SA 109.0 . .
Cl1 C1S H1SA 109.0 . .
Cl2 C1S H1SB 109.0 . .
Cl1 C1S H1SB 109.0 . .
H1SA C1S H1SB 107.8 . .

loop_
_geom_bond_atom_site_label_1
_geom_bond_atom_site_label_2
_geom_bond_distance
_geom_bond_site_symmetry_2
Pt1 N2A 2.007(5) .
Pt1 N4A 2.010(5) .
Pt1 N3A 2.012(6) .
Pt1 N1A 2.024(5) .
Br1A C2A 1.858(6) .
Br2A C3A 1.855(6) .
N1A C1A 1.380(8) .
N1A C4A 1.392(8) .
N2A C9A 1.378(9) .
N2A C6A 1.380(8) .
N3A C14A 1.383(8) .
N3A C11A 1.388(8) .
N4A C19A 1.377(8) .
N4A C16A 1.382(8) .
C1A C20A 1.395(10) .
C1A C2A 1.448(9) .
C2A C3A 1.357(9) .
C3A C4A 1.445(9) .
C4A C5A 1.384(9) .
C5A C6A 1.400(10) .
C5A C21A 1.486(9) .
C6A C7A 1.441(10) .
C7A C8A 1.328(10) .
C7A H7A 0.9500 .
C8A C9A 1.420(10) .
C8A H8A 0.9500 .
C9A C10A 1.401(10) .
C10A C11A 1.389(9) .
C10A C27A 1.507(9) .
C11A C12A 1.433(9) .
C12A C13A 1.347(10) .
C12A H12A 0.9500 .
C13A C14A 1.425(9) .
C13A H13A 0.9500 .
C14A C15A 1.386(9) .
C15A C16A 1.387(9) .
C15A C33A 1.499(9) .
C16A C17A 1.445(9) .
C17A C18A 1.331(10) .
C17A H17A 0.9500 .
C18A C19A 1.451(9) .
C18A H18A 0.9500 .
C19A C20A 1.386(9) .
C20A C39A 1.519(9) .
C21A C26A 1.379(10) .
C21A C22A 1.399(10) .
C22A C23A 1.377(11) .
C22A H22A 0.9500 .
C23A C24A 1.354(14) .
C23A H23A 0.9500 .
C24A C25A 1.383(14) .
C24A H24A 0.9500 .
C25A C26A 1.428(12) .
C25A H25A 0.9500 .
C26A H26A 0.9500 .
C27A C32A 1.369(10) .
C27A C28A 1.378(10) .
C28A C29A 1.385(12) .
C28A H28A 0.9500 .
C29A C30A 1.378(13) .
C29A H29A 0.9500 .
C30A C31A 1.358(12) .
C30A H30A 0.9500 .
C31A C32A 1.392(10) .
C31A H31A 0.9500 .
C32A H32A 0.9500 .
C33A C34A 1.361(11) .
C33A C38A 1.382(11) .
C34A C35A 1.399(12) .
C34A H34A 0.9500 .
C35A C36A 1.374(15) .
C35A H35A 0.9500 .
C36A C37A 1.349(15) .
C36A H36A 0.9500 .
C37A C38A 1.389(12) .
C37A H37A 0.9500 .
C38A H38A 0.9500 .
C39A C44A 1.374(10) .
C39A C40A 1.388(10) .
C40A C41A 1.385(10) .
C40A H40A 0.9500 .
C41A C42A 1.374(11) .
C41A H41A 0.9500 .
C42A C43A 1.383(11) .
C42A H42A 0.9500 .
C43A C44A 1.381(10) .
C43A H43A 0.9500 .
C44A H44A 0.9500 .
Pt2 N2B 2.007(6) 2_565
Pt2 N2B 2.007(6) .
Pt2 N1B 2.020(6) .
Pt2 N1B 2.020(6) 2_565
Br1B C2B 1.807(7) .
Br1B Br1B 2.519(5) 2
Br2B C3B 1.790(7) .
N1B C4B 1.377(9) .
N1B C1B 1.387(9) .
N2B C6B 1.383(10) .
N2B C9B 1.389(10) .
C1B C10B 1.393(11) 2_565
C1B C2B 1.424(11) .
C2B C3B 1.329(11) .
C2B H2B 0.9500 .
C3B C4B 1.421(10) .
C3B H3B 0.9500 .
C4B C5B 1.404(10) .
C5B C6B 1.362(11) .
C5B C21B 1.505(11) .
C7B C8B 1.320(12) .
C7B C6B 1.455(10) .
C7B H7B 0.9500 .
C8B C9B 1.425(11) .
C8B H8B 0.9500 .
C9B C10B 1.376(11) .
C10B C1B 1.393(11) 2_565
C10B C27B 1.513(11) .
C21B C26B 1.380(11) .
C21B C22B 1.392(11) .
C22B C23B 1.389(11) .
C22B H22B 0.9500 .
C23B C24B 1.402(11) .
C23B H23B 0.9500 .
C24B C25B 1.378(12) .
C24B H24B 0.9500 .
C25B C26B 1.390(12) .
C25B H25B 0.9500 .
C26B H26B 0.9500 .
C27B C28B 1.369(14) .
C27B C32B 1.392(14) .
C28B C29B 1.404(16) .
C28B H28B 0.9500 .
C29B C30B 1.35(2) .
C29B H29B 0.9500 .
C30B C31B 1.40(2) .
C30B H30B 0.9500 .
C31B C32B 1.384(14) .
C31B H31B 0.9500 .
C32B H32B 0.9500 .
C1S Cl2 1.706(11) .
C1S Cl1 1.786(11) .
C1S H1SA 0.9900 .
C1S H1SB 0.9900 .

loop_
_geom_torsion_atom_site_label_1
_geom_torsion_atom_site_label_2
_geom_torsion_atom_site_label_3
_geom_torsion_atom_site_label_4
_geom_torsion
_geom_torsion_site_symmetry_1
_geom_torsion_site_symmetry_4
N2A Pt1 N1A C1A -179.2(5) . .
N4A Pt1 N1A C1A 3.8(5) . .
N3A Pt1 N1A C1A -92(8) . .
N2A Pt1 N1A C4A -2.8(5) . .
N4A Pt1 N1A C4A -179.8(5) . .
N3A Pt1 N1A C4A 84(8) . .
N4A Pt1 N2A C9A -76(4) . .
N3A Pt1 N2A C9A 2.9(6) . .
N1A Pt1 N2A C9A -178.6(6) . .
N4A Pt1 N2A C6A 96(4) . .
N3A Pt1 N2A C6A 174.7(6) . .
N1A Pt1 N2A C6A -6.9(6) . .
N2A Pt1 N3A C14A -178.4(6) . .
N4A Pt1 N3A C14A -1.4(6) . .
N1A Pt1 N3A C14A 94(8) . .
N2A Pt1 N3A C11A 4.8(6) . .
N4A Pt1 N3A C11A -178.2(6) . .
N1A Pt1 N3A C11A -82(8) . .
N2A Pt1 N4A C19A -97(4) . .
N3A Pt1 N4A C19A -176.1(6) . .
N1A Pt1 N4A C19A 5.5(6) . .
N2A Pt1 N4A C16A 73(4) . .
N3A Pt1 N4A C16A -5.5(6) . .
N1A Pt1 N4A C16A 176.1(6) . .
C4A N1A C1A C20A 171.6(6) . .
Pt1 N1A C1A C20A -11.4(9) . .
C4A N1A C1A C2A -5.7(7) . .
Pt1 N1A C1A C2A 171.3(4) . .
N1A C1A C2A C3A 4.5(8) . .
C20A C1A C2A C3A -172.9(7) . .
N1A C1A C2A Br1A -170.9(5) . .
C20A C1A C2A Br1A 11.8(10) . .
C1A C2A C3A C4A -1.4(8) . .
Br1A C2A C3A C4A 174.3(5) . .
C1A C2A C3A Br2A -177.5(5) . .
Br1A C2A C3A Br2A -1.8(9) . .
C1A N1A C4A C5A -171.7(6) . .
Pt1 N1A C4A C5A 11.3(9) . .
C1A N1A C4A C3A 4.9(7) . .
Pt1 N1A C4A C3A -172.1(4) . .
C2A C3A C4A C5A 174.4(7) . .
Br2A C3A C4A C5A -9.9(11) . .
C2A C3A C4A N1A -2.2(8) . .
Br2A C3A C4A N1A 173.5(5) . .
N1A C4A C5A C6A -10.5(11) . .
C3A C4A C5A C6A 173.5(7) . .
N1A C4A C5A C21A 168.1(6) . .
C3A C4A C5A C21A -8.0(10) . .
C9A N2A C6A C5A -177.1(7) . .
Pt1 N2A C6A C5A 9.6(10) . .
C9A N2A C6A C7A 3.0(7) . .
Pt1 N2A C6A C7A -170.2(5) . .
C4A C5A C6A N2A -0.6(11) . .
C21A C5A C6A N2A -179.2(6) . .
C4A C5A C6A C7A 179.2(7) . .
C21A C5A C6A C7A 0.6(10) . .
N2A C6A C7A C8A -2.5(8) . .
C5A C6A C7A C8A 177.7(7) . .
C6A C7A C8A C9A 0.8(9) . .
C6A N2A C9A C10A 177.9(7) . .
Pt1 N2A C9A C10A -9.0(10) . .
C6A N2A C9A C8A -2.6(8) . .
Pt1 N2A C9A C8A 170.5(5) . .
C7A C8A C9A N2A 1.1(9) . .
C7A C8A C9A C10A -179.4(7) . .
N2A C9A C10A C11A 7.3(11) . .
C8A C9A C10A C11A -172.1(7) . .
N2A C9A C10A C27A -169.7(6) . .
C8A C9A C10A C27A 10.9(11) . .
C14A N3A C11A C10A 175.2(7) . .
Pt1 N3A C11A C10A -7.5(10) . .
C14A N3A C11A C12A -3.1(7) . .
Pt1 N3A C11A C12A 174.2(5) . .
C9A C10A C11A N3A 1.3(11) . .
C27A C10A C11A N3A 178.3(6) . .
C9A C10A C11A C12A 179.3(7) . .
C27A C10A C11A C12A -3.6(11) . .
N3A C11A C12A C13A 2.8(8) . .
C10A C11A C12A C13A -175.5(7) . .
C11A C12A C13A C14A -1.3(8) . .
C11A N3A C14A C15A -176.8(7) . .
Pt1 N3A C14A C15A 5.9(10) . .
C11A N3A C14A C13A 2.3(7) . .
Pt1 N3A C14A C13A -175.0(5) . .
C12A C13A C14A N3A -0.6(8) . .
C12A C13A C14A C15A 178.5(7) . .
N3A C14A C15A C16A -3.7(11) . .
C13A C14A C15A C16A 177.3(7) . .
N3A C14A C15A C33A 175.5(6) . .
C13A C14A C15A C33A -3.4(10) . .
C19A N4A C16A C15A -178.9(7) . .
Pt1 N4A C16A C15A 9.0(10) . .
C19A N4A C16A C17A 0.4(8) . .
Pt1 N4A C16A C17A -171.7(5) . .
C14A C15A C16A N4A -4.1(11) . .
C33A C15A C16A N4A 176.6(6) . .
C14A C15A C16A C17A 176.7(7) . .
C33A C15A C16A C17A -2.6(10) . .
N4A C16A C17A C18A -0.2(8) . .
C15A C16A C17A C18A 179.1(7) . .
C16A C17A C18A C19A -0.1(8) . .
C16A N4A C19A C20A 179.2(7) . .
Pt1 N4A C19A C20A -8.6(10) . .
C16A N4A C19A C18A -0.5(8) . .
Pt1 N4A C19A C18A 171.7(5) . .
C17A C18A C19A N4A 0.4(8) . .
C17A C18A C19A C20A -179.3(7) . .
N4A C19A C20A C1A 1.0(12) . .
C18A C19A C20A C1A -179.3(7) . .
N4A C19A C20A C39A 175.1(6) . .
C18A C19A C20A C39A -5.2(10) . .
N1A C1A C20A C19A 9.7(11) . .
C2A C1A C20A C19A -173.5(7) . .
N1A C1A C20A C39A -164.3(6) . .
C2A C1A C20A C39A 12.6(10) . .
C4A C5A C21A C26A 103.7(8) . .
C6A C5A C21A C26A -77.6(9) . .
C4A C5A C21A C22A -75.0(9) . .
C6A C5A C21A C22A 103.7(8) . .
C26A C21A C22A C23A -2.3(12) . .
C5A C21A C22A C23A 176.3(8) . .
C21A C22A C23A C24A 1.9(14) . .
C22A C23A C24A C25A -1.1(16) . .
C23A C24A C25A C26A 0.9(16) . .
C22A C21A C26A C25A 2.1(12) . .
C5A C21A C26A C25A -176.6(7) . .
C24A C25A C26A C21A -1.4(14) . .
C11A C10A C27A C32A 64.5(10) . .
C9A C10A C27A C32A -118.2(8) . .
C11A C10A C27A C28A -116.6(8) . .
C9A C10A C27A C28A 60.6(10) . .
C32A C27A C28A C29A -1.5(14) . .
C10A C27A C28A C29A 179.6(9) . .
C27A C28A C29A C30A -1.4(17) . .
C28A C29A C30A C31A 3.7(16) . .
C29A C30A C31A C32A -3.2(14) . .
C28A C27A C32A C31A 2.0(12) . .
C10A C27A C32A C31A -179.1(7) . .
C30A C31A C32A C27A 0.3(12) . .
C14A C15A C33A C34A -79.6(10) . .
C16A C15A C33A C34A 99.7(9) . .
C14A C15A C33A C38A 103.5(8) . .
C16A C15A C33A C38A -77.2(9) . .
C38A C33A C34A C35A 0.2(14) . .
C15A C33A C34A C35A -176.7(8) . .
C33A C34A C35A C36A 0.2(16) . .
C34A C35A C36A C37A -0.6(15) . .
C35A C36A C37A C38A 0.6(15) . .
C34A C33A C38A C37A -0.3(13) . .
C15A C33A C38A C37A 176.7(7) . .
C36A C37A C38A C33A -0.2(14) . .
C19A C20A C39A C44A -106.9(8) . .
C1A C20A C39A C44A 67.5(9) . .
C19A C20A C39A C40A 71.2(9) . .
C1A C20A C39A C40A -114.4(8) . .
C44A C39A C40A C41A -1.3(11) . .
C20A C39A C40A C41A -179.4(7) . .
C39A C40A C41A C42A 0.6(12) . .
C40A C41A C42A C43A 0.5(12) . .
C41A C42A C43A C44A -0.8(11) . .
C40A C39A C44A C43A 1.0(10) . .
C20A C39A C44A C43A 179.1(6) . .
C42A C43A C44A C39A 0.1(11) . .
N2B Pt2 N1B C4B 178.6(6) 2_565 .
N2B Pt2 N1B C4B -1.4(6) . .
N1B Pt2 N1B C4B 97(10) 2_565 .
N2B Pt2 N1B C1B -0.5(6) 2_565 .
N2B Pt2 N1B C1B 179.5(6) . .
N1B Pt2 N1B C1B -82(10) 2_565 .
N2B Pt2 N2B C6B 114(25) 2_565 .
N1B Pt2 N2B C6B 0.6(6) . .
N1B Pt2 N2B C6B -179.4(6) 2_565 .
N2B Pt2 N2B C9B -65(25) 2_565 .
N1B Pt2 N2B C9B -178.6(6) . .
N1B Pt2 N2B C9B 1.4(6) 2_565 .
C4B N1B C1B C10B -176.9(7) . 2_565
Pt2 N1B C1B C10B 2.3(11) . 2_565
C4B N1B C1B C2B 0.9(8) . .
Pt2 N1B C1B C2B -179.9(5) . .
N1B C1B C2B C3B -1.6(9) . .
C10B C1B C2B C3B 176.2(8) 2_565 .
N1B C1B C2B Br1B -174.5(6) . .
C10B C1B C2B Br1B 3.2(12) 2_565 .
Br1B Br1B C2B C3B 34.5(9) 2 .
Br1B Br1B C2B C1B -153.6(6) 2 .
C1B C2B C3B C4B 1.6(9) . .
Br1B C2B C3B C4B 174.9(6) . .
C1B C2B C3B Br2B -172.4(6) . .
Br1B C2B C3B Br2B 0.9(11) . .
C1B N1B C4B C5B 179.6(7) . .
Pt2 N1B C4B C5B 0.4(10) . .
C1B N1B C4B C3B 0.1(8) . .
Pt2 N1B C4B C3B -179.2(5) . .
C2B C3B C4B N1B -1.1(9) . .
Br2B C3B C4B N1B 172.4(6) . .
C2B C3B C4B C5B 179.4(7) . .
Br2B C3B C4B C5B -7.2(12) . .
N1B C4B C5B C6B 2.0(12) . .
C3B C4B C5B C6B -178.5(7) . .
N1B C4B C5B C21B -179.8(7) . .
C3B C4B C5B C21B -0.3(11) . .
C4B C5B C6B N2B -2.9(12) . .
C21B C5B C6B N2B 178.8(7) . .
C4B C5B C6B C7B 177.1(7) . .
C21B C5B C6B C7B -1.2(11) . .
C9B N2B C6B C5B -179.4(7) . .
Pt2 N2B C6B C5B 1.3(11) . .
C9B N2B C6B C7B 0.6(8) . .
Pt2 N2B C6B C7B -178.7(5) . .
C8B C7B C6B C5B -179.8(8) . .
C8B C7B C6B N2B 0.2(9) . .
C6B C7B C8B C9B -1.0(9) . .
C6B N2B C9B C10B 179.0(7) . .
Pt2 N2B C9B C10B -1.7(11) . .
C6B N2B C9B C8B -1.2(8) . .
Pt2 N2B C9B C8B 178.1(5) . .
C7B C8B C9B C10B -178.8(8) . .
C7B C8B C9B N2B 1.4(9) . .
N2B C9B C10B C1B -0.4(13) . 2_565
C8B C9B C10B C1B 179.9(8) . 2_565
N2B C9B C10B C27B -179.8(7) . .
C8B C9B C10B C27B 0.5(12) . .
C6B C5B C21B C26B -86.5(10) . .
C4B C5B C21B C26B 95.1(10) . .
C6B C5B C21B C22B 89.9(9) . .
C4B C5B C21B C22B -88.5(10) . .
C26B C21B C22B C23B -3.2(13) . .
C5B C21B C22B C23B -179.7(8) . .
C21B C22B C23B C24B 2.4(13) . .
C22B C23B C24B C25B -0.1(13) . .
C23B C24B C25B C26B -1.4(14) . .
C22B C21B C26B C25B 1.6(14) . .
C5B C21B C26B C25B 178.2(8) . .
C24B C25B C26B C21B 0.6(15) . .
C9B C10B C27B C28B -80.3(11) . .
C1B C10B C27B C28B 100.3(11) 2_565 .
C9B C10B C27B C32B 98.5(11) . .
C1B C10B C27B C32B -80.9(11) 2_565 .
C32B C27B C28B C29B -1.5(16) . .
C10B C27B C28B C29B 177.3(10) . .
C27B C28B C29B C30B 0(2) . .
C28B C29B C30B C31B 1(2) . .
C29B C30B C31B C32B 0(2) . .
C30B C31B C32B C27B -1(2) . .
C28B C27B C32B C31B 2.1(17) . .
C10B C27B C32B C31B -176.7(10) . .
